data_7103057
loop_
_publ_author_name
'Wu, Biao'
'Liang, Jianjun'
'Yang, Jin'
'Jia, Chuandong'
'Yang, Xiao-Juan'
'Zhang, Hongrui'
'Tang, Ning'
'Janiak, Christoph'

_publ_section_title
;
 Sulfate ion encapsulation in caged supramolecular structures assembled
 by second-sphere coordination.
;
_journal_issue 15
_journal_name_full 'Chemical communications (Cambridge, England)'
_journal_page_first 1762
_journal_page_last 1764
_journal_paper_doi 10.1039/b719019k
_journal_year 2008
_chemical_formula_moiety 'C24 H30 N10 O3 0.3(H2O)'
_chemical_formula_sum 'C24 H30.6 N10 O3.3'
_chemical_formula_weight 511.98
_chemical_name_systematic
;
?
;
_space_group_IT_number 15
_symmetry_cell_setting monoclinic
_symmetry_space_group_name_Hall '-C 2yc'
_symmetry_space_group_name_H-M 'C 1 2/c 1'
_atom_sites_solution_hydrogens geom
_atom_sites_solution_primary direct
_atom_sites_solution_secondary difmap
_audit_creation_method SHELXL-97
_cell_angle_alpha 90.00
_cell_angle_beta 94.159(2)
_cell_angle_gamma 90.00
_cell_formula_units_Z 8
_cell_length_a 25.496(2)
_cell_length_b 9.7959(8)
_cell_length_c 20.3394(16)
_cell_measurement_reflns_used 2168
_cell_measurement_temperature 293(2)
_cell_measurement_theta_max 21.53
_cell_measurement_theta_min 2.42
_cell_volume 5066.5(7)
_computing_cell_refinement 'SAINT (Bruker, 2006)'
_computing_data_collection 'APEX2 (Bruker, 2006)'
_computing_data_reduction SAINT
_computing_structure_refinement 'SHELXL-97 (Sheldrick, 1997)'
_computing_structure_solution 'SHELXS-97 (Sheldrick, 1990)'
_diffrn_ambient_temperature 293(2)
_diffrn_measured_fraction_theta_full 0.999
_diffrn_measured_fraction_theta_max 0.950
_diffrn_measurement_device_type 'Bruker APEX II CCD area detector'
_diffrn_measurement_method '\w scans'
_diffrn_radiation_monochromator graphite
_diffrn_radiation_source 'fine-focus sealed tube'
_diffrn_radiation_type MoK\a
_diffrn_radiation_wavelength 0.71073
_diffrn_reflns_av_R_equivalents 0.0401
_diffrn_reflns_av_sigmaI/netI 0.0557
_diffrn_reflns_limit_h_max 32
_diffrn_reflns_limit_h_min -33
_diffrn_reflns_limit_k_max 13
_diffrn_reflns_limit_k_min -10
_diffrn_reflns_limit_l_max 26
_diffrn_reflns_limit_l_min -26
_diffrn_reflns_number 14978
_diffrn_reflns_theta_full 25.00
_diffrn_reflns_theta_max 28.34
_diffrn_reflns_theta_min 1.60
_exptl_absorpt_coefficient_mu 0.094
_exptl_absorpt_correction_T_max 1.0000
_exptl_absorpt_correction_T_min 0.8302
_exptl_absorpt_correction_type multi-scan
_exptl_absorpt_process_details SADABS
_exptl_crystal_colour colorless
_exptl_crystal_density_diffrn 1.342
_exptl_crystal_density_method 'not measured'
_exptl_crystal_description block
_exptl_crystal_F_000 2168
_exptl_crystal_size_max 0.28
_exptl_crystal_size_mid 0.25
_exptl_crystal_size_min 0.25
_refine_diff_density_max 0.249
_refine_diff_density_min -0.201
_refine_diff_density_rms 0.039
_refine_ls_extinction_method none
_refine_ls_goodness_of_fit_ref 1.014
_refine_ls_hydrogen_treatment constr
_refine_ls_matrix_type full
_refine_ls_number_parameters 339
_refine_ls_number_reflns 6001
_refine_ls_number_restraints 0
_refine_ls_restrained_S_all 1.014
_refine_ls_R_factor_all 0.1117
_refine_ls_R_factor_gt 0.0527
_refine_ls_shift/su_max 0.000
_refine_ls_shift/su_mean 0.000
_refine_ls_structure_factor_coef Fsqd
_refine_ls_weighting_details 'calc w=1/[\s^2^(Fo^2^)+(0.0669P)^2^+0.0000P] where P=(Fo^2^+2Fc^2^)/3'
_refine_ls_weighting_scheme calc
_refine_ls_wR_factor_gt 0.1242
_refine_ls_wR_factor_ref 0.1494
_reflns_number_gt 3192
_reflns_number_total 6001
_reflns_threshold_expression >2sigma(I)
_cod_data_source_file b719019k.txt
_cod_data_source_block ligand
_cod_depositor_comments
;
The following automatic conversions were performed:
'_symmetry_cell_setting' value 'Monoclinic' changed to 'monoclinic'
according to '/home/saulius/struct/CIF-dictionaries/cif_core.dic'
dictionary named 'cif_core.dic' version 2.4.1 from
2010-06-29.

'_exptl_absorpt_correction_type' value 'Multi-scan' changed
to 'multi-scan' according to
'/home/saulius/struct/CIF-dictionaries/cif_core.dic' dictionary named
'cif_core.dic' version 2.4.1 from 2010-06-29.

Automatic conversion script
Id: cif_fix_enum 1527 2010-12-29 10:47:43Z saulius 
;
_cod_original_sg_symbol_H-M C2/c
_cod_original_formula_sum 'C24 H30.60 N10 O3.30'
_cod_database_code 7103057

loop_
_symmetry_equiv_pos_as_xyz
'x, y, z'
'-x, y, -z+1/2'
'x+1/2, y+1/2, z'
'-x+1/2, y+1/2, -z+1/2'
'-x, -y, -z'
'x, -y, z-1/2'
'-x+1/2, -y+1/2, -z'
'x+1/2, -y+1/2, z-1/2'

loop_
_atom_site_label
_atom_site_type_symbol
_atom_site_fract_x
_atom_site_fract_y
_atom_site_fract_z
_atom_site_U_iso_or_equiv
_atom_site_adp_type
_atom_site_occupancy
_atom_site_symmetry_multiplicity
_atom_site_calc_flag
_atom_site_refinement_flags
_atom_site_disorder_assembly
_atom_site_disorder_group
O1 O 0.17466(5) 0.41641(14) 0.08141(6) 0.0493(4) Uani 1 1 d . . .
O2 O 0.32530(5) 0.64436(15) 0.03046(6) 0.0571(4) Uani 1 1 d . . .
O3 O 0.00974(5) 0.65184(17) -0.03848(8) 0.0705(5) Uani 1 1 d . . .
N1 N 0.14277(9) 0.7772(2) 0.17253(13) 0.0910(7) Uani 1 1 d . . .
N2 N 0.08840(6) 0.46446(18) 0.09338(8) 0.0518(4) Uani 1 1 d . . .
H2B H 0.0566 0.4392 0.0830 0.062 Uiso 1 1 calc R . .
N3 N 0.11109(6) 0.30323(18) 0.01946(8) 0.0527(5) Uani 1 1 d . . .
H3B H 0.0779 0.2873 0.0135 0.063 Uiso 1 1 calc R . .
N4 N 0.38489(7) 0.6693(2) 0.22300(9) 0.0662(5) Uani 1 1 d . . .
N5 N 0.27308(6) 0.56648(18) 0.10897(7) 0.0520(5) Uani 1 1 d . . .
H5B H 0.2461 0.5172 0.1159 0.062 Uiso 1 1 calc R . .
N6 N 0.25049(6) 0.52986(19) 0.00015(7) 0.0519(5) Uani 1 1 d . . .
H6A H 0.2239 0.4871 0.0139 0.062 Uiso 1 1 calc R . .
N7 N -0.02991(8) 0.8689(4) 0.12756(11) 0.1009(9) Uani 1 1 d . . .
N8 N 0.06900(6) 0.80664(19) 0.00807(9) 0.0569(5) Uani 1 1 d . . .
H8C H 0.1001 0.8387 0.0046 0.068 Uiso 1 1 calc R . .
N9 N 0.09383(7) 0.65212(19) -0.06654(9) 0.0608(5) Uani 1 1 d . . .
H9B H 0.1250 0.6825 -0.0564 0.073 Uiso 1 1 calc R . .
N10 N 0.16939(6) 0.42109(17) -0.09169(7) 0.0467(4) Uani 1 1 d . . .
C1 C 0.11007(15) 0.7884(3) 0.21981(17) 0.0961(10) Uani 1 1 d . . .
H1A H 0.1149 0.8623 0.2483 0.115 Uiso 1 1 calc R . .
C2 C 0.06962(12) 0.7003(4) 0.23041(12) 0.0859(9) Uani 1 1 d . . .
H2A H 0.0476 0.7151 0.2642 0.103 Uiso 1 1 calc R . .
C3 C 0.06286(9) 0.5886(3) 0.18889(11) 0.0701(7) Uani 1 1 d . . .
H3A H 0.0364 0.5253 0.1948 0.084 Uiso 1 1 calc R . .
C4 C 0.09625(7) 0.5727(2) 0.13829(10) 0.0501(5) Uani 1 1 d . . .
C5 C 0.13470(8) 0.6701(2) 0.13266(12) 0.0619(6) Uani 1 1 d . . .
H5A H 0.1567 0.6603 0.0984 0.074 Uiso 1 1 calc R . .
C6 C 0.12766(7) 0.3965(2) 0.06497(9) 0.0430(5) Uani 1 1 d . . .
C7 C 0.14630(8) 0.2288(2) -0.01984(10) 0.0561(6) Uani 1 1 d . . .
H7A H 0.1358 0.1336 -0.0215 0.067 Uiso 1 1 calc R . .
H7B H 0.1816 0.2332 0.0014 0.067 Uiso 1 1 calc R . .
C8 C 0.14734(8) 0.2824(2) -0.08953(10) 0.0548(6) Uani 1 1 d . . .
H8A H 0.1682 0.2214 -0.1147 0.066 Uiso 1 1 calc R . .
H8B H 0.1118 0.2830 -0.1101 0.066 Uiso 1 1 calc R . .
C9 C 0.35881(10) 0.7312(3) 0.26910(11) 0.0707(7) Uani 1 1 d . . .
H9A H 0.3782 0.7699 0.3049 0.085 Uiso 1 1 calc R . .
C10 C 0.30546(10) 0.7410(3) 0.26663(11) 0.0730(7) Uani 1 1 d . . .
H10A H 0.2891 0.7834 0.3005 0.088 Uiso 1 1 calc R . .
C11 C 0.27590(9) 0.6871(3) 0.21312(10) 0.0638(6) Uani 1 1 d . . .
H11A H 0.2394 0.6937 0.2100 0.077 Uiso 1 1 calc R . .
C12 C 0.30179(7) 0.6235(2) 0.16451(9) 0.0466(5) Uani 1 1 d . . .
C13 C 0.35612(8) 0.6158(2) 0.17204(10) 0.0541(5) Uani 1 1 d . . .
H13A H 0.3735 0.5709 0.1397 0.065 Uiso 1 1 calc R . .
C14 C 0.28518(7) 0.5842(2) 0.04477(9) 0.0434(5) Uani 1 1 d . . .
C15 C 0.25496(8) 0.5387(2) -0.07006(9) 0.0536(6) Uani 1 1 d . . .
H15A H 0.2917 0.5358 -0.0796 0.064 Uiso 1 1 calc R . .
H15B H 0.2401 0.6241 -0.0868 0.064 Uiso 1 1 calc R . .
C16 C 0.22557(8) 0.4194(2) -0.10292(10) 0.0549(6) Uani 1 1 d . . .
H16A H 0.2296 0.4222 -0.1500 0.066 Uiso 1 1 calc R . .
H16B H 0.2409 0.3347 -0.0859 0.066 Uiso 1 1 calc R . .
C17 C -0.01439(10) 0.9930(4) 0.14929(14) 0.0940(10) Uani 1 1 d . . .
H17A H -0.0330 1.0355 0.1812 0.113 Uiso 1 1 calc R . .
C18 C 0.02733(10) 1.0582(3) 0.12634(13) 0.0819(8) Uani 1 1 d . . .
H18A H 0.0373 1.1438 0.1425 0.098 Uiso 1 1 calc R . .
C19 C 0.05484(9) 0.9960(3) 0.07865(12) 0.0719(7) Uani 1 1 d . . .
H19A H 0.0837 1.0397 0.0627 0.086 Uiso 1 1 calc R . .
C20 C 0.03967(7) 0.8696(2) 0.05461(10) 0.0525(6) Uani 1 1 d . . .
C21 C -0.00296(8) 0.8092(3) 0.08171(11) 0.0751(8) Uani 1 1 d . . .
H21A H -0.0133 0.7226 0.0672 0.090 Uiso 1 1 calc R . .
C22 C 0.05452(8) 0.7000(2) -0.03291(11) 0.0538(6) Uani 1 1 d . . .
C23 C 0.08697(8) 0.5524(2) -0.11890(11) 0.0646(6) Uani 1 1 d . . .
H23A H 0.0664 0.5919 -0.1561 0.078 Uiso 1 1 calc R . .
H23B H 0.0680 0.4741 -0.1036 0.078 Uiso 1 1 calc R . .
C24 C 0.13981(8) 0.5069(2) -0.14037(10) 0.0565(6) Uani 1 1 d . . .
H24A H 0.1344 0.4566 -0.1814 0.068 Uiso 1 1 calc R . .
H24B H 0.1606 0.5871 -0.1489 0.068 Uiso 1 1 calc R . .
O4 O 0.0000 0.7113(5) -0.2500 0.0987(14) Uani 0.60 2 d SP . .

loop_
_atom_site_aniso_label
_atom_site_aniso_U_11
_atom_site_aniso_U_22
_atom_site_aniso_U_33
_atom_site_aniso_U_23
_atom_site_aniso_U_13
_atom_site_aniso_U_12
O1 0.0351(7) 0.0624(9) 0.0499(7) -0.0001(7) -0.0002(6) -0.0089(6)
O2 0.0442(8) 0.0719(10) 0.0561(8) -0.0112(8) 0.0087(6) -0.0260(7)
O3 0.0384(8) 0.0771(11) 0.0939(11) 0.0100(10) -0.0081(8) -0.0219(7)
N1 0.0887(17) 0.0710(16) 0.1096(19) -0.0191(15) -0.0171(15) 0.0119(13)
N2 0.0317(8) 0.0672(12) 0.0561(10) -0.0035(10) -0.0001(7) -0.0051(8)
N3 0.0427(9) 0.0539(11) 0.0610(11) -0.0039(9) 0.0000(8) -0.0104(8)
N4 0.0600(12) 0.0760(14) 0.0598(11) -0.0062(11) -0.0146(9) -0.0007(10)
N5 0.0443(9) 0.0646(12) 0.0473(9) -0.0042(9) 0.0053(7) -0.0216(8)
N6 0.0408(9) 0.0713(13) 0.0440(9) -0.0071(9) 0.0054(7) -0.0231(8)
N7 0.0423(12) 0.189(3) 0.0720(15) 0.0011(18) 0.0119(10) -0.0248(15)
N8 0.0378(9) 0.0654(13) 0.0677(11) 0.0062(10) 0.0050(8) -0.0193(8)
N9 0.0421(10) 0.0615(12) 0.0771(12) -0.0064(11) -0.0067(9) -0.0165(9)
N10 0.0495(10) 0.0423(10) 0.0470(9) -0.0037(8) -0.0060(7) -0.0105(7)
C1 0.107(3) 0.085(2) 0.090(2) -0.0238(19) -0.0347(19) 0.035(2)
C2 0.089(2) 0.115(3) 0.0510(14) -0.0131(17) -0.0066(14) 0.0464(19)
C3 0.0582(14) 0.097(2) 0.0545(13) 0.0062(14) 0.0029(11) 0.0102(13)
C4 0.0423(11) 0.0599(14) 0.0468(11) 0.0026(11) -0.0064(9) 0.0059(10)
C5 0.0572(14) 0.0535(15) 0.0736(15) -0.0036(13) -0.0046(11) 0.0060(11)
C6 0.0391(11) 0.0482(13) 0.0413(10) 0.0097(10) -0.0001(8) -0.0094(9)
C7 0.0614(13) 0.0414(13) 0.0648(14) 0.0024(11) -0.0003(11) -0.0063(10)
C8 0.0601(13) 0.0464(13) 0.0572(13) -0.0099(11) -0.0004(10) -0.0109(10)
C9 0.0770(18) 0.0836(19) 0.0495(13) -0.0100(13) -0.0093(12) -0.0111(14)
C10 0.0766(18) 0.094(2) 0.0491(13) -0.0149(14) 0.0118(12) -0.0108(14)
C11 0.0545(13) 0.0843(18) 0.0536(13) -0.0060(13) 0.0116(11) -0.0111(12)
C12 0.0486(11) 0.0483(13) 0.0426(10) -0.0004(10) 0.0017(9) -0.0103(9)
C13 0.0534(13) 0.0557(14) 0.0517(12) -0.0068(11) -0.0059(10) 0.0018(10)
C14 0.0373(10) 0.0444(12) 0.0490(11) -0.0080(10) 0.0069(8) -0.0083(9)
C15 0.0474(12) 0.0676(15) 0.0461(11) -0.0055(11) 0.0049(9) -0.0129(10)
C16 0.0555(13) 0.0625(15) 0.0464(11) -0.0102(11) 0.0021(9) -0.0046(11)
C17 0.0457(15) 0.154(3) 0.0821(19) -0.003(2) 0.0022(13) 0.0125(18)
C18 0.0760(18) 0.085(2) 0.0866(18) 0.0072(16) 0.0149(14) 0.0131(15)
C19 0.0670(15) 0.0663(18) 0.0848(17) 0.0184(15) 0.0209(13) -0.0027(13)
C20 0.0348(10) 0.0676(16) 0.0548(12) 0.0216(12) 0.0006(9) -0.0015(10)
C21 0.0463(13) 0.118(2) 0.0607(14) 0.0167(15) 0.0004(11) -0.0252(14)
C22 0.0361(11) 0.0574(14) 0.0669(14) 0.0216(12) -0.0043(10) -0.0116(10)
C23 0.0544(13) 0.0567(15) 0.0790(15) 0.0038(13) -0.0200(11) -0.0149(11)
C24 0.0627(14) 0.0544(14) 0.0504(11) 0.0022(11) -0.0093(10) -0.0149(11)
O4 0.087(3) 0.092(3) 0.117(4) 0.000 0.001(3) 0.000

loop_
_atom_type_symbol
_atom_type_description
_atom_type_scat_dispersion_real
_atom_type_scat_dispersion_imag
_atom_type_scat_source
C C 0.0033 0.0016 'International Tables Vol C Tables 4.2.6.8 and 6.1.1.4'
H H 0.0000 0.0000 'International Tables Vol C Tables 4.2.6.8 and 6.1.1.4'
N N 0.0061 0.0033 'International Tables Vol C Tables 4.2.6.8 and 6.1.1.4'
O O 0.0106 0.0060 'International Tables Vol C Tables 4.2.6.8 and 6.1.1.4'

loop_
_geom_angle_atom_site_label_1
_geom_angle_atom_site_label_2
_geom_angle_atom_site_label_3
_geom_angle
_geom_angle_site_symmetry_1
_geom_angle_site_symmetry_3
_geom_angle_publ_flag
C1 N1 C5 115.5(3) . . ?
C6 N2 C4 124.71(16) . . ?
C6 N2 H2B 117.6 . . ?
C4 N2 H2B 117.6 . . ?
C6 N3 C7 123.18(17) . . ?
C6 N3 H3B 118.4 . . ?
C7 N3 H3B 118.4 . . ?
C13 N4 C9 116.8(2) . . ?
C14 N5 C12 124.73(16) . . ?
C14 N5 H5B 117.6 . . ?
C12 N5 H5B 117.6 . . ?
C14 N6 C15 123.64(16) . . ?
C14 N6 H6A 118.2 . . ?
C15 N6 H6A 118.2 . . ?
C21 N7 C17 118.2(2) . . ?
C22 N8 C20 128.10(17) . . ?
C22 N8 H8C 116.0 . . ?
C20 N8 H8C 116.0 . . ?
C22 N9 C23 123.91(17) . . ?
C22 N9 H9B 118.0 . . ?
C23 N9 H9B 118.0 . . ?
C24 N10 C16 111.21(16) . . ?
C24 N10 C8 111.76(15) . . ?
C16 N10 C8 111.93(16) . . ?
N1 C1 C2 125.6(3) . . ?
N1 C1 H1A 117.2 . . ?
C2 C1 H1A 117.2 . . ?
C1 C2 C3 117.5(3) . . ?
C1 C2 H2A 121.2 . . ?
C3 C2 H2A 121.2 . . ?
C2 C3 C4 118.9(3) . . ?
C2 C3 H3A 120.5 . . ?
C4 C3 H3A 120.5 . . ?
C5 C4 C3 117.4(2) . . ?
C5 C4 N2 122.49(19) . . ?
C3 C4 N2 120.0(2) . . ?
N1 C5 C4 125.0(2) . . ?
N1 C5 H5A 117.5 . . ?
C4 C5 H5A 117.5 . . ?
O1 C6 N3 122.87(18) . . ?
O1 C6 N2 122.32(18) . . ?
N3 C6 N2 114.77(17) . . ?
N3 C7 C8 113.41(18) . . ?
N3 C7 H7A 108.9 . . ?
C8 C7 H7A 108.9 . . ?
N3 C7 H7B 108.9 . . ?
C8 C7 H7B 108.9 . . ?
H7A C7 H7B 107.7 . . ?
N10 C8 C7 112.38(16) . . ?
N10 C8 H8A 109.1 . . ?
C7 C8 H8A 109.1 . . ?
N10 C8 H8B 109.1 . . ?
C7 C8 H8B 109.1 . . ?
H8A C8 H8B 107.9 . . ?
N4 C9 C10 123.6(2) . . ?
N4 C9 H9A 118.2 . . ?
C10 C9 H9A 118.2 . . ?
C9 C10 C11 119.2(2) . . ?
C9 C10 H10A 120.4 . . ?
C11 C10 H10A 120.4 . . ?
C12 C11 C10 118.4(2) . . ?
C12 C11 H11A 120.8 . . ?
C10 C11 H11A 120.8 . . ?
C11 C12 C13 118.22(19) . . ?
C11 C12 N5 120.29(18) . . ?
C13 C12 N5 121.48(18) . . ?
N4 C13 C12 123.7(2) . . ?
N4 C13 H13A 118.2 . . ?
C12 C13 H13A 118.2 . . ?
O2 C14 N6 123.47(17) . . ?
O2 C14 N5 122.11(17) . . ?
N6 C14 N5 114.41(16) . . ?
N6 C15 C16 108.51(17) . . ?
N6 C15 H15A 110.0 . . ?
C16 C15 H15A 110.0 . . ?
N6 C15 H15B 110.0 . . ?
C16 C15 H15B 110.0 . . ?
H15A C15 H15B 108.4 . . ?
N10 C16 C15 112.28(17) . . ?
N10 C16 H16A 109.1 . . ?
C15 C16 H16A 109.1 . . ?
N10 C16 H16B 109.1 . . ?
C15 C16 H16B 109.1 . . ?
H16A C16 H16B 107.9 . . ?
N7 C17 C18 122.3(3) . . ?
N7 C17 H17A 118.9 . . ?
C18 C17 H17A 118.8 . . ?
C17 C18 C19 119.1(3) . . ?
C17 C18 H18A 120.4 . . ?
C19 C18 H18A 120.4 . . ?
C20 C19 C18 120.2(2) . . ?
C20 C19 H19A 119.9 . . ?
C18 C19 H19A 119.9 . . ?
C19 C20 C21 116.8(2) . . ?
C19 C20 N8 119.27(19) . . ?
C21 C20 N8 123.8(2) . . ?
N7 C21 C20 123.3(3) . . ?
N7 C21 H21A 118.3 . . ?
C20 C21 H21A 118.3 . . ?
O3 C22 N9 122.8(2) . . ?
O3 C22 N8 123.7(2) . . ?
N9 C22 N8 113.54(17) . . ?
N9 C23 C24 110.41(16) . . ?
N9 C23 H23A 109.6 . . ?
C24 C23 H23A 109.6 . . ?
N9 C23 H23B 109.6 . . ?
C24 C23 H23B 109.6 . . ?
H23A C23 H23B 108.1 . . ?
N10 C24 C23 113.54(17) . . ?
N10 C24 H24A 108.9 . . ?
C23 C24 H24A 108.9 . . ?
N10 C24 H24B 108.9 . . ?
C23 C24 H24B 108.9 . . ?
H24A C24 H24B 107.7 . . ?

loop_
_geom_bond_atom_site_label_1
_geom_bond_atom_site_label_2
_geom_bond_distance
_geom_bond_site_symmetry_2
_geom_bond_publ_flag
O1 C6 1.236(2) . ?
O2 C14 1.234(2) . ?
O3 C22 1.233(2) . ?
N1 C1 1.322(4) . ?
N1 C5 1.333(3) . ?
N2 C6 1.365(2) . ?
N2 C4 1.404(3) . ?
N2 H2B 0.8600 . ?
N3 C6 1.346(2) . ?
N3 C7 1.442(2) . ?
N3 H3B 0.8600 . ?
N4 C13 1.333(2) . ?
N4 C9 1.334(3) . ?
N5 C14 1.374(2) . ?
N5 C12 1.416(2) . ?
N5 H5B 0.8600 . ?
N6 C14 1.331(2) . ?
N6 C15 1.443(2) . ?
N6 H6A 0.8600 . ?
N7 C21 1.333(3) . ?
N7 C17 1.343(4) . ?
N8 C22 1.370(3) . ?
N8 C20 1.392(3) . ?
N8 H8C 0.8600 . ?
N9 C22 1.339(3) . ?
N9 C23 1.446(3) . ?
N9 H9B 0.8600 . ?
N10 C24 1.466(2) . ?
N10 C16 1.467(2) . ?
N10 C8 1.472(2) . ?
C1 C2 1.374(4) . ?
C1 H1A 0.9300 . ?
C2 C3 1.385(4) . ?
C2 H2A 0.9300 . ?
C3 C4 1.391(3) . ?
C3 H3A 0.9300 . ?
C4 C5 1.378(3) . ?
C5 H5A 0.9300 . ?
C7 C8 1.514(3) . ?
C7 H7A 0.9700 . ?
C7 H7B 0.9700 . ?
C8 H8A 0.9700 . ?
C8 H8B 0.9700 . ?
C9 C10 1.361(3) . ?
C9 H9A 0.9300 . ?
C10 C11 1.383(3) . ?
C10 H10A 0.9300 . ?
C11 C12 1.377(3) . ?
C11 H11A 0.9300 . ?
C12 C13 1.384(3) . ?
C13 H13A 0.9300 . ?
C15 C16 1.518(3) . ?
C15 H15A 0.9700 . ?
C15 H15B 0.9700 . ?
C16 H16A 0.9700 . ?
C16 H16B 0.9700 . ?
C17 C18 1.353(4) . ?
C17 H17A 0.9300 . ?
C18 C19 1.379(3) . ?
C18 H18A 0.9300 . ?
C19 C20 1.377(3) . ?
C19 H19A 0.9300 . ?
C20 C21 1.386(3) . ?
C21 H21A 0.9300 . ?
C23 C24 1.513(3) . ?
C23 H23A 0.9700 . ?
C23 H23B 0.9700 . ?
C24 H24A 0.9700 . ?
C24 H24B 0.9700 . ?

loop_
_geom_hbond_atom_site_label_D
_geom_hbond_atom_site_label_H
_geom_hbond_atom_site_label_A
_geom_hbond_distance_DH
_geom_hbond_distance_HA
_geom_hbond_distance_DA
_geom_hbond_angle_DHA
_geom_hbond_site_symmetry_A
N5 H5B O1 0.86 2.14 2.9269(19) 151.0 .
N6 H6A O1 0.86 2.05 2.8580(19) 156.8 .
N8 H8C O2 0.86 2.09 2.901(2) 157.8 7_565
N9 H9B O2 0.86 2.16 2.923(2) 147.8 7_565
N2 H2B O3 0.86 2.06 2.898(2) 164.0 5_565
N3 H3B O3 0.86 2.40 3.164(2) 147.8 5_565

loop_
_geom_torsion_atom_site_label_1
_geom_torsion_atom_site_label_2
_geom_torsion_atom_site_label_3
_geom_torsion_atom_site_label_4
_geom_torsion
_geom_torsion_site_symmetry_1
_geom_torsion_site_symmetry_2
_geom_torsion_site_symmetry_3
_geom_torsion_site_symmetry_4
_geom_torsion_publ_flag
C5 N1 C1 C2 0.0(4) . . . . ?
N1 C1 C2 C3 1.2(4) . . . . ?
C1 C2 C3 C4 -1.3(3) . . . . ?
C2 C3 C4 C5 0.3(3) . . . . ?
C2 C3 C4 N2 -176.54(19) . . . . ?
C6 N2 C4 C5 37.4(3) . . . . ?
C6 N2 C4 C3 -145.97(19) . . . . ?
C1 N1 C5 C4 -1.1(4) . . . . ?
C3 C4 C5 N1 1.0(3) . . . . ?
N2 C4 C5 N1 177.7(2) . . . . ?
C7 N3 C6 O1 -7.3(3) . . . . ?
C7 N3 C6 N2 174.84(16) . . . . ?
C4 N2 C6 O1 7.1(3) . . . . ?
C4 N2 C6 N3 -175.05(17) . . . . ?
C6 N3 C7 C8 -102.4(2) . . . . ?
C24 N10 C8 C7 -138.93(18) . . . . ?
C16 N10 C8 C7 95.6(2) . . . . ?
N3 C7 C8 N10 65.9(2) . . . . ?
C13 N4 C9 C10 0.5(4) . . . . ?
N4 C9 C10 C11 -1.5(4) . . . . ?
C9 C10 C11 C12 0.9(4) . . . . ?
C10 C11 C12 C13 0.5(3) . . . . ?
C10 C11 C12 N5 179.8(2) . . . . ?
C14 N5 C12 C11 133.7(2) . . . . ?
C14 N5 C12 C13 -47.1(3) . . . . ?
C9 N4 C13 C12 1.0(3) . . . . ?
C11 C12 C13 N4 -1.6(3) . . . . ?
N5 C12 C13 N4 179.2(2) . . . . ?
C15 N6 C14 O2 -2.0(3) . . . . ?
C15 N6 C14 N5 178.76(19) . . . . ?
C12 N5 C14 O2 5.6(3) . . . . ?
C12 N5 C14 N6 -175.13(19) . . . . ?
C14 N6 C15 C16 154.87(19) . . . . ?
C24 N10 C16 C15 85.5(2) . . . . ?
C8 N10 C16 C15 -148.74(17) . . . . ?
N6 C15 C16 N10 61.3(2) . . . . ?
C21 N7 C17 C18 -0.1(4) . . . . ?
N7 C17 C18 C19 0.4(4) . . . . ?
C17 C18 C19 C20 0.4(4) . . . . ?
C18 C19 C20 C21 -1.4(3) . . . . ?
C18 C19 C20 N8 -177.9(2) . . . . ?
C22 N8 C20 C19 -163.0(2) . . . . ?
C22 N8 C20 C21 20.8(3) . . . . ?
C17 N7 C21 C20 -1.1(4) . . . . ?
C19 C20 C21 N7 1.9(3) . . . . ?
N8 C20 C21 N7 178.1(2) . . . . ?
C23 N9 C22 O3 8.5(3) . . . . ?
C23 N9 C22 N8 -171.66(19) . . . . ?
C20 N8 C22 O3 7.3(3) . . . . ?
C20 N8 C22 N9 -172.47(18) . . . . ?
C22 N9 C23 C24 -172.64(19) . . . . ?
C16 N10 C24 C23 -160.12(17) . . . . ?
C8 N10 C24 C23 74.0(2) . . . . ?
N9 C23 C24 N10 71.1(2) . . . . ?
